data_4321490
loop_
_publ_author_name
'Xu Cheng'
'Carla Slebodnick'
'Paul A. Deck'
'Damon R. Billodeaux'
'Frank R. Fronczek'

_publ_contact_author_address
; Department of Chemistry
  Virginia Tech
  Blacksburg, Virginia 24061-0212
;
_publ_contact_author_email pdeck@vt.edu
_publ_contact_author_fax 540-231-3255
_publ_contact_author_name 'Paul A. Deck'
_publ_contact_author_phone 540-231-3493
_publ_section_title
;
 Selective Tin-Carbon Bond Cleavage Reactions of
 Trimethylstannylzirconocene Dichloride with Electrophiles
;
_journal_name_full 'Inorganic Chemistry'
_journal_page_first 4921
_journal_page_last 4926
_journal_paper_doi 10.1021/ic991461s
_journal_volume 39
_journal_year 2000
_chemical_formula_moiety 'C11 H12 Br4 Sn Zr, C4 H8 O'
_chemical_formula_sum 'C15 H20 Br4 O Sn Zr'
_chemical_formula_weight 745.86
_chemical_name_common '(Br2MeSnCp)CpZrBr2 Sn-THF adduct'
_space_group_IT_number 14
_symmetry_cell_setting monoclinic
_symmetry_space_group_name_Hall '-P 2ybc'
_symmetry_space_group_name_H-M 'P 1 21/c 1'
_atom_sites_solution_hydrogens geom
_atom_sites_solution_primary direct
_atom_sites_solution_secondary difmap
_audit_creation_method SHELXL-97
_cell_angle_alpha 90.00
_cell_angle_beta 102.5120(10)
_cell_angle_gamma 90.00
_cell_formula_units_Z 4
_cell_length_a 20.6230(2)
_cell_length_b 8.3330(2)
_cell_length_c 11.9970(4)
_cell_measurement_reflns_used 42481
_cell_measurement_temperature 100
_cell_measurement_theta_max 35.0
_cell_measurement_theta_min 0.998
_cell_volume 2012.74(9)
_computing_cell_refinement 'Denzo and Scalepak (Otwinowski & Minor, 1997)'
_computing_data_collection KappaCCD
_computing_data_reduction 'Denzo and Scalepak (Otwinowski & Minor, 1997)'
_computing_structure_refinement 'SHELXL-97 (Sheldrick, 1997)'
_computing_structure_solution 'SHELXS-97 (Sheldrick, 1990)'
_diffrn_ambient_temperature 100
_diffrn_measured_fraction_theta_full 0.996
_diffrn_measured_fraction_theta_max 0.996
_diffrn_measurement_device KappaCCD
_diffrn_measurement_method '\f scans and \w scans with \k offsets'
_diffrn_radiation_monochromator graphite
_diffrn_radiation_source 'fine-focus sealed tube'
_diffrn_radiation_type MoK\a
_diffrn_radiation_wavelength 0.71073
_diffrn_reflns_av_R_equivalents 0.079
_diffrn_reflns_av_sigmaI/netI 0.058
_diffrn_reflns_limit_h_max 33
_diffrn_reflns_limit_h_min -33
_diffrn_reflns_limit_k_max 13
_diffrn_reflns_limit_k_min -13
_diffrn_reflns_limit_l_max 19
_diffrn_reflns_limit_l_min -19
_diffrn_reflns_number 29435
_diffrn_reflns_theta_full 35.03
_diffrn_reflns_theta_max 35.03
_diffrn_reflns_theta_min 2.02
_exptl_absorpt_coefficient_mu 9.698
_exptl_absorpt_correction_T_max 0.615
_exptl_absorpt_correction_T_min 0.287
_exptl_absorpt_correction_type multi-scan
_exptl_absorpt_process_details 'Sortav Blessing (1995) '
_exptl_crystal_colour colorless
_exptl_crystal_density_diffrn 2.461
_exptl_crystal_density_method 'not measured'
_exptl_crystal_description plate
_exptl_crystal_F_000 1392
_exptl_crystal_size_max 0.18
_exptl_crystal_size_mid 0.15
_exptl_crystal_size_min 0.05
_refine_diff_density_max 3.204
_refine_diff_density_min -1.528
_refine_diff_density_rms 0.306
_refine_ls_extinction_coef 0.0034(2)
_refine_ls_extinction_expression Fc^*^=kFc[1+0.001xFc^2^\l^3^/sin(2\q)]^-1/4^
_refine_ls_extinction_method SHELXL
_refine_ls_goodness_of_fit_ref 1.094
_refine_ls_hydrogen_treatment mixed
_refine_ls_matrix_type full
_refine_ls_number_parameters 201
_refine_ls_number_reflns 8855
_refine_ls_number_restraints 0
_refine_ls_restrained_S_all 1.094
_refine_ls_R_factor_all 0.0599
_refine_ls_R_factor_gt 0.0484
_refine_ls_shift/su_max 0.004
_refine_ls_shift/su_mean 0.001
_refine_ls_structure_factor_coef Fsqd
_refine_ls_weighting_details 'calc w=1/[\s^2^(Fo^2^)+(0.0430P)^2^+12.5418P] where P=(Fo^2^+2Fc^2^)/3'
_refine_ls_weighting_scheme calc
_refine_ls_wR_factor_gt 0.1126
_refine_ls_wR_factor_ref 0.1189
_reflns_number_gt 7507
_reflns_number_total 8855
_reflns_threshold_expression >2sigma(I)
_cod_data_source_file ic991461s_1.cif
_cod_data_source_block Complex4
_cod_original_cell_volume 2012.74(8)
_cod_database_code 4321490

loop_
_symmetry_equiv_pos_as_xyz
'x, y, z'
'-x, y+1/2, -z+1/2'
'-x, -y, -z'
'x, -y-1/2, z-1/2'

loop_
_atom_site_label
_atom_site_type_symbol
_atom_site_fract_x
_atom_site_fract_y
_atom_site_fract_z
_atom_site_U_iso_or_equiv
_atom_site_adp_type
_atom_site_occupancy
_atom_site_symmetry_multiplicity
_atom_site_calc_flag
_atom_site_refinement_flags
_atom_site_disorder_assembly
_atom_site_disorder_group
Sn1 Sn 0.181009(12) 0.59712(3) -0.08569(2) 0.00942(6) Uani 1 1 d . . .
Zr1 Zr 0.360061(17) 0.42954(4) 0.08958(3) 0.00810(7) Uani 1 1 d . . .
Br1 Br 0.33961(2) 0.53641(5) -0.12034(3) 0.01302(8) Uani 1 1 d . . .
Br2 Br 0.41373(2) 0.16041(5) 0.04700(4) 0.01822(9) Uani 1 1 d . . .
Br3 Br 0.23732(2) 0.86649(5) -0.02781(4) 0.01595(9) Uani 1 1 d . . .
Br4 Br 0.07375(2) 0.66625(6) -0.02971(4) 0.01691(9) Uani 1 1 d . . .
O1 O 0.12111(16) 0.3173(4) -0.1410(3) 0.0179(6) Uani 1 1 d . . .
C1 C 0.23416(19) 0.4500(5) 0.0464(3) 0.0103(6) Uani 1 1 d . . .
C2 C 0.24963(19) 0.2856(5) 0.0382(3) 0.0111(6) Uani 1 1 d . . .
H2 H 0.2403 0.2245 -0.0282 0.013 Uiso 1 1 calc R . .
C3 C 0.2814(2) 0.2297(5) 0.1469(3) 0.0133(7) Uani 1 1 d . . .
H3 H 0.2959 0.1253 0.1648 0.016 Uiso 1 1 calc R . .
C4 C 0.2877(2) 0.3603(5) 0.2248(3) 0.0143(7) Uani 1 1 d . . .
H4 H 0.3070 0.3571 0.3024 0.017 Uiso 1 1 calc R . .
C5 C 0.25886(18) 0.4971(5) 0.1616(3) 0.0115(6) Uani 1 1 d . . .
H5 H 0.2566 0.5998 0.1908 0.014 Uiso 1 1 calc R . .
C6 C 0.1645(2) 0.6064(7) -0.2655(4) 0.0209(9) Uani 1 1 d . . .
H6A H 0.1893 0.5228 -0.2921 0.031 Uiso 1 1 calc R . .
H6B H 0.1785 0.7088 -0.2884 0.031 Uiso 1 1 calc R . .
H6C H 0.1180 0.5920 -0.2977 0.031 Uiso 1 1 calc R . .
C7 C 0.4810(2) 0.4920(9) 0.1710(5) 0.0305(13) Uani 1 1 d . . .
H7 H 0.5142 0.4262 0.1546 0.037 Uiso 1 1 calc R . .
C8 C 0.4543(3) 0.6271(9) 0.1093(5) 0.0342(14) Uani 1 1 d . . .
H8 H 0.4660 0.6661 0.0437 0.041 Uiso 1 1 calc R . .
C9 C 0.4058(3) 0.6951(6) 0.1643(4) 0.0222(9) Uani 1 1 d . . .
H9 H 0.3803 0.7860 0.1412 0.027 Uiso 1 1 calc R . .
C10 C 0.4040(2) 0.5985(6) 0.2602(4) 0.0167(7) Uani 1 1 d . . .
H10 H 0.3774 0.6157 0.3126 0.020 Uiso 1 1 calc R . .
C11 C 0.4489(2) 0.4729(6) 0.2626(4) 0.0207(8) Uani 1 1 d . . .
H11 H 0.4564 0.3901 0.3158 0.025 Uiso 1 1 calc R . .
C12 C 0.0873(2) 0.2306(6) -0.0640(4) 0.0187(8) Uani 1 1 d . . .
H12A H 0.0641 0.3047 -0.0240 0.022 Uiso 1 1 calc R . .
H12B H 0.1190 0.1700 -0.0082 0.022 Uiso 1 1 calc R . .
C13 C 0.0391(2) 0.1198(6) -0.1386(5) 0.0227(9) Uani 1 1 d . . .
H13A H -0.0023 0.1740 -0.1712 0.027 Uiso 1 1 calc R . .
H13B H 0.0300 0.0259 -0.0968 0.027 Uiso 1 1 calc R . .
C14 C 0.0771(3) 0.0758(6) -0.2303(5) 0.0240(9) Uani 1 1 d . . .
H14A H 0.1105 -0.0053 -0.2032 0.029 Uiso 1 1 calc R . .
H14B H 0.0474 0.0376 -0.2992 0.029 Uiso 1 1 calc R . .
C15 C 0.1087(2) 0.2353(7) -0.2505(4) 0.0212(9) Uani 1 1 d . . .
H15A H 0.1499 0.2180 -0.2754 0.025 Uiso 1 1 calc R . .
H15B H 0.0789 0.2975 -0.3082 0.025 Uiso 1 1 calc R . .

loop_
_atom_site_aniso_label
_atom_site_aniso_U_11
_atom_site_aniso_U_22
_atom_site_aniso_U_33
_atom_site_aniso_U_23
_atom_site_aniso_U_13
_atom_site_aniso_U_12
Sn1 0.00987(11) 0.01036(11) 0.00821(11) 0.00148(8) 0.00239(8) 0.00152(8)
Zr1 0.00717(14) 0.00929(15) 0.00792(14) -0.00105(11) 0.00183(10) -0.00065(11)
Br1 0.01486(17) 0.01553(18) 0.00971(16) 0.00130(13) 0.00492(12) -0.00131(13)
Br2 0.01836(19) 0.01492(19) 0.0222(2) 0.00006(15) 0.00626(15) 0.00726(15)
Br3 0.02062(19) 0.00846(17) 0.01871(19) -0.00040(13) 0.00413(15) -0.00025(14)
Br4 0.01150(17) 0.0213(2) 0.01895(19) -0.00143(15) 0.00555(13) 0.00374(14)
O1 0.0176(14) 0.0265(17) 0.0104(12) -0.0039(11) 0.0048(10) -0.0068(12)
C1 0.0121(14) 0.0098(15) 0.0094(14) -0.0008(11) 0.0033(11) -0.0002(12)
C2 0.0117(15) 0.0075(14) 0.0140(15) 0.0019(12) 0.0028(12) 0.0000(12)
C3 0.0137(15) 0.0130(16) 0.0130(15) 0.0080(13) 0.0024(12) -0.0004(13)
C4 0.0144(16) 0.0175(18) 0.0118(15) 0.0071(13) 0.0049(12) 0.0005(14)
C5 0.0085(14) 0.0148(16) 0.0124(15) 0.0014(13) 0.0046(11) 0.0019(12)
C6 0.0198(19) 0.032(2) 0.0106(16) 0.0010(16) 0.0024(14) -0.0052(17)
C7 0.0101(17) 0.055(4) 0.027(2) -0.021(2) 0.0040(16) -0.004(2)
C8 0.033(3) 0.051(4) 0.020(2) -0.010(2) 0.0078(19) -0.033(3)
C9 0.026(2) 0.0140(19) 0.022(2) 0.0001(16) -0.0048(16) -0.0080(16)
C10 0.0150(17) 0.0193(19) 0.0146(17) -0.0076(14) 0.0002(13) -0.0028(14)
C11 0.0175(18) 0.023(2) 0.0170(18) -0.0056(16) -0.0061(14) 0.0016(16)
C12 0.0202(19) 0.019(2) 0.0183(19) -0.0010(15) 0.0082(15) -0.0063(16)
C13 0.021(2) 0.017(2) 0.030(2) -0.0010(17) 0.0047(17) -0.0060(16)
C14 0.028(2) 0.016(2) 0.025(2) -0.0058(17) 0.0013(18) 0.0038(17)
C15 0.0207(19) 0.031(2) 0.0125(17) -0.0041(16) 0.0048(14) -0.0010(18)

loop_
_atom_type_symbol
_atom_type_description
_atom_type_scat_dispersion_real
_atom_type_scat_dispersion_imag
_atom_type_scat_source
C C 0.0033 0.0016 'International Tables Vol C Tables 4.2.6.8 and 6.1.1.4'
H H 0.0000 0.0000 'International Tables Vol C Tables 4.2.6.8 and 6.1.1.4'
Zr Zr -2.9673 0.5597 'International Tables Vol C Tables 4.2.6.8 and 6.1.1.4'
Br Br -0.2901 2.4595 'International Tables Vol C Tables 4.2.6.8 and 6.1.1.4'
Sn Sn -0.6537 1.4246 'International Tables Vol C Tables 4.2.6.8 and 6.1.1.4'
O O 0.0106 0.0060 'International Tables Vol C Tables 4.2.6.8 and 6.1.1.4'

loop_
_geom_angle_atom_site_label_1
_geom_angle_atom_site_label_2
_geom_angle_atom_site_label_3
_geom_angle
_geom_angle_site_symmetry_1
_geom_angle_site_symmetry_3
_geom_angle_publ_flag
C6 Sn1 C1 136.93(18) . . ?
C6 Sn1 Br4 107.92(14) . . ?
C1 Sn1 Br4 106.03(10) . . ?
C6 Sn1 Br3 102.06(14) . . ?
C1 Sn1 Br3 100.05(11) . . ?
Br4 Sn1 Br3 95.771(17) . . ?
C11 Zr1 C10 32.60(15) . . ?
C11 Zr1 C5 101.52(15) . . ?
C10 Zr1 C5 76.69(14) . . ?
C11 Zr1 C9 54.32(17) . . ?
C10 Zr1 C9 32.92(16) . . ?
C5 Zr1 C9 87.43(16) . . ?
C11 Zr1 C4 85.82(16) . . ?
C10 Zr1 C4 76.03(15) . . ?
C5 Zr1 C4 33.22(13) . . ?
C9 Zr1 C4 101.79(16) . . ?
C11 Zr1 C8 53.91(19) . . ?
C10 Zr1 C8 54.33(16) . . ?
C5 Zr1 C8 120.49(19) . . ?
C9 Zr1 C8 33.1(2) . . ?
C4 Zr1 C8 130.34(16) . . ?
C11 Zr1 C3 105.68(16) . . ?
C10 Zr1 C3 106.88(14) . . ?
C5 Zr1 C3 54.40(14) . . ?
C9 Zr1 C3 134.71(16) . . ?
C4 Zr1 C3 32.91(14) . . ?
C8 Zr1 C3 159.19(16) . . ?
C11 Zr1 C7 32.69(17) . . ?
C10 Zr1 C7 54.05(15) . . ?
C5 Zr1 C7 130.59(15) . . ?
C9 Zr1 C7 54.1(2) . . ?
C4 Zr1 C7 118.37(16) . . ?
C8 Zr1 C7 32.0(2) . . ?
C3 Zr1 C7 132.05(19) . . ?
C11 Zr1 C2 137.41(15) . . ?
C10 Zr1 C2 128.10(14) . . ?
C5 Zr1 C2 54.10(13) . . ?
C9 Zr1 C2 139.36(16) . . ?
C4 Zr1 C2 54.25(13) . . ?
C8 Zr1 C2 165.61(19) . . ?
C3 Zr1 C2 32.32(12) . . ?
C7 Zr1 C2 162.32(19) . . ?
C11 Zr1 C1 134.28(15) . . ?
C10 Zr1 C1 107.67(13) . . ?
C5 Zr1 C1 32.78(12) . . ?
C9 Zr1 C1 107.69(15) . . ?
C4 Zr1 C1 54.56(13) . . ?
C8 Zr1 C1 135.1(2) . . ?
C3 Zr1 C1 53.91(13) . . ?
C7 Zr1 C1 160.75(16) . . ?
C2 Zr1 C1 32.42(12) . . ?
C11 Zr1 Br2 91.22(12) . . ?
C10 Zr1 Br2 123.73(11) . . ?
C5 Zr1 Br2 133.44(10) . . ?
C9 Zr1 Br2 133.76(13) . . ?
C4 Zr1 Br2 105.55(10) . . ?
C8 Zr1 Br2 103.26(18) . . ?
C3 Zr1 Br2 79.06(10) . . ?
C7 Zr1 Br2 80.04(15) . . ?
C2 Zr1 Br2 86.68(9) . . ?
C1 Zr1 Br2 118.53(9) . . ?
C11 Zr1 Br1 133.75(13) . . ?
C10 Zr1 Br1 123.58(11) . . ?
C5 Zr1 Br1 106.52(9) . . ?
C9 Zr1 Br1 90.76(11) . . ?
C4 Zr1 Br1 135.14(10) . . ?
C8 Zr1 Br1 80.11(14) . . ?
C3 Zr1 Br1 120.52(9) . . ?
C7 Zr1 Br1 103.96(15) . . ?
C2 Zr1 Br1 88.74(9) . . ?
C1 Zr1 Br1 80.58(9) . . ?
Br2 Zr1 Br1 95.226(18) . . ?
C15 O1 C12 108.9(3) . . ?
C2 C1 C5 107.2(3) . . ?
C2 C1 Sn1 126.7(3) . . ?
C5 C1 Sn1 126.0(3) . . ?
C2 C1 Zr1 73.3(2) . . ?
C5 C1 Zr1 71.6(2) . . ?
Sn1 C1 Zr1 122.23(16) . . ?
C3 C2 C1 108.8(4) . . ?
C3 C2 Zr1 73.5(2) . . ?
C1 C2 Zr1 74.2(2) . . ?
C2 C3 C4 108.3(4) . . ?
C2 C3 Zr1 74.1(2) . . ?
C4 C3 Zr1 72.6(2) . . ?
C3 C4 C5 107.1(3) . . ?
C3 C4 Zr1 74.4(2) . . ?
C5 C4 Zr1 73.1(2) . . ?
C1 C5 C4 108.5(4) . . ?
C1 C5 Zr1 75.6(2) . . ?
C4 C5 Zr1 73.7(2) . . ?
C8 C7 C11 107.9(5) . . ?
C8 C7 Zr1 73.6(3) . . ?
C11 C7 Zr1 71.7(3) . . ?
C7 C8 C9 108.2(5) . . ?
C7 C8 Zr1 74.4(3) . . ?
C9 C8 Zr1 72.5(3) . . ?
C10 C9 C8 107.2(5) . . ?
C10 C9 Zr1 73.3(3) . . ?
C8 C9 Zr1 74.4(3) . . ?
C11 C10 C9 108.0(4) . . ?
C11 C10 Zr1 73.4(2) . . ?
C9 C10 Zr1 73.8(3) . . ?
C10 C11 C7 108.8(5) . . ?
C10 C11 Zr1 74.0(2) . . ?
C7 C11 Zr1 75.6(3) . . ?
O1 C12 C13 105.8(4) . . ?
C12 C13 C14 101.5(4) . . ?
C15 C14 C13 102.1(4) . . ?
O1 C15 C14 105.3(4) . . ?

loop_
_geom_bond_atom_site_label_1
_geom_bond_atom_site_label_2
_geom_bond_distance
_geom_bond_site_symmetry_2
_geom_bond_publ_flag
Sn1 C6 2.111(4) . ?
Sn1 C1 2.112(4) . ?
Sn1 Br4 2.5139(5) . ?
Sn1 Br3 2.5534(5) . ?
Zr1 C11 2.479(4) . ?
Zr1 C10 2.488(4) . ?
Zr1 C5 2.490(4) . ?
Zr1 C9 2.495(5) . ?
Zr1 C4 2.498(4) . ?
Zr1 C8 2.519(5) . ?
Zr1 C3 2.521(4) . ?
Zr1 C7 2.529(5) . ?
Zr1 C2 2.529(4) . ?
Zr1 C1 2.541(4) . ?
Zr1 Br2 2.6001(6) . ?
Zr1 Br1 2.6179(5) . ?
O1 C15 1.454(5) . ?
O1 C12 1.462(5) . ?
C1 C2 1.415(5) . ?
C1 C5 1.420(5) . ?
C2 C3 1.406(5) . ?
C3 C4 1.422(6) . ?
C4 C5 1.426(6) . ?
C7 C8 1.393(10) . ?
C7 C11 1.410(7) . ?
C8 C9 1.429(9) . ?
C9 C10 1.412(7) . ?
C10 C11 1.394(7) . ?
C12 C13 1.502(7) . ?
C13 C14 1.527(7) . ?
C14 C15 1.522(8) . ?

loop_
_geom_torsion_atom_site_label_1
_geom_torsion_atom_site_label_2
_geom_torsion_atom_site_label_3
_geom_torsion_atom_site_label_4
_geom_torsion
_geom_torsion_site_symmetry_1
_geom_torsion_site_symmetry_2
_geom_torsion_site_symmetry_3
_geom_torsion_site_symmetry_4
_geom_torsion_publ_flag
C6 Sn1 C1 C2 -28.0(5) . . . . ?
Br4 Sn1 C1 C2 112.9(3) . . . . ?
Br3 Sn1 C1 C2 -148.0(3) . . . . ?
C6 Sn1 C1 C5 154.6(3) . . . . ?
Br4 Sn1 C1 C5 -64.5(3) . . . . ?
Br3 Sn1 C1 C5 34.5(3) . . . . ?
C6 Sn1 C1 Zr1 64.7(3) . . . . ?
Br4 Sn1 C1 Zr1 -154.37(14) . . . . ?
Br3 Sn1 C1 Zr1 -55.32(18) . . . . ?
C11 Zr1 C1 C2 -112.5(3) . . . . ?
C10 Zr1 C1 C2 -134.9(2) . . . . ?
C5 Zr1 C1 C2 -115.2(3) . . . . ?
C9 Zr1 C1 C2 -169.5(2) . . . . ?
C4 Zr1 C1 C2 -77.5(2) . . . . ?
C8 Zr1 C1 C2 168.2(2) . . . . ?
C3 Zr1 C1 C2 -36.6(2) . . . . ?
C7 Zr1 C1 C2 -151.8(5) . . . . ?
Br2 Zr1 C1 C2 11.8(2) . . . . ?
Br1 Zr1 C1 C2 102.7(2) . . . . ?
C11 Zr1 C1 C5 2.7(3) . . . . ?
C10 Zr1 C1 C5 -19.8(3) . . . . ?
C9 Zr1 C1 C5 -54.4(3) . . . . ?
C4 Zr1 C1 C5 37.7(2) . . . . ?
C8 Zr1 C1 C5 -76.6(3) . . . . ?
C3 Zr1 C1 C5 78.5(3) . . . . ?
C7 Zr1 C1 C5 -36.7(6) . . . . ?
C2 Zr1 C1 C5 115.2(3) . . . . ?
Br2 Zr1 C1 C5 127.0(2) . . . . ?
Br1 Zr1 C1 C5 -142.2(2) . . . . ?
C11 Zr1 C1 Sn1 124.2(2) . . . . ?
C10 Zr1 C1 Sn1 101.8(2) . . . . ?
C5 Zr1 C1 Sn1 121.5(3) . . . . ?
C9 Zr1 C1 Sn1 67.1(2) . . . . ?
C4 Zr1 C1 Sn1 159.2(3) . . . . ?
C8 Zr1 C1 Sn1 44.9(3) . . . . ?
C3 Zr1 C1 Sn1 -159.9(3) . . . . ?
C7 Zr1 C1 Sn1 84.9(6) . . . . ?
C2 Zr1 C1 Sn1 -123.3(3) . . . . ?
Br2 Zr1 C1 Sn1 -111.48(17) . . . . ?
Br1 Zr1 C1 Sn1 -20.63(16) . . . . ?
C5 C1 C2 C3 1.9(4) . . . . ?
Sn1 C1 C2 C3 -175.9(3) . . . . ?
Zr1 C1 C2 C3 65.9(3) . . . . ?
C5 C1 C2 Zr1 -64.1(3) . . . . ?
Sn1 C1 C2 Zr1 118.1(3) . . . . ?
C11 Zr1 C2 C3 -13.5(3) . . . . ?
C10 Zr1 C2 C3 -56.7(3) . . . . ?
C5 Zr1 C2 C3 -78.5(3) . . . . ?
C9 Zr1 C2 C3 -100.3(3) . . . . ?
C4 Zr1 C2 C3 -37.2(2) . . . . ?
C8 Zr1 C2 C3 -151.0(6) . . . . ?
C7 Zr1 C2 C3 33.5(6) . . . . ?
C1 Zr1 C2 C3 -115.7(3) . . . . ?
Br2 Zr1 C2 C3 74.7(2) . . . . ?
Br1 Zr1 C2 C3 170.0(2) . . . . ?
C11 Zr1 C2 C1 102.2(3) . . . . ?
C10 Zr1 C2 C1 59.0(3) . . . . ?
C5 Zr1 C2 C1 37.2(2) . . . . ?
C9 Zr1 C2 C1 15.4(3) . . . . ?
C4 Zr1 C2 C1 78.5(2) . . . . ?
C8 Zr1 C2 C1 -35.3(7) . . . . ?
C3 Zr1 C2 C1 115.7(3) . . . . ?
C7 Zr1 C2 C1 149.2(4) . . . . ?
Br2 Zr1 C2 C1 -169.6(2) . . . . ?
Br1 Zr1 C2 C1 -74.3(2) . . . . ?
C1 C2 C3 C4 -1.3(4) . . . . ?
Zr1 C2 C3 C4 65.1(3) . . . . ?
C1 C2 C3 Zr1 -66.4(3) . . . . ?
C11 Zr1 C3 C2 170.6(2) . . . . ?
C10 Zr1 C3 C2 136.6(2) . . . . ?
C5 Zr1 C3 C2 77.5(3) . . . . ?
C9 Zr1 C3 C2 115.6(3) . . . . ?
C4 Zr1 C3 C2 115.5(3) . . . . ?
C8 Zr1 C3 C2 160.2(5) . . . . ?
C7 Zr1 C3 C2 -167.0(2) . . . . ?
C1 Zr1 C3 C2 36.7(2) . . . . ?
Br2 Zr1 C3 C2 -101.3(2) . . . . ?
Br1 Zr1 C3 C2 -11.6(3) . . . . ?
C11 Zr1 C3 C4 55.1(3) . . . . ?
C10 Zr1 C3 C4 21.1(3) . . . . ?
C5 Zr1 C3 C4 -38.1(2) . . . . ?
C9 Zr1 C3 C4 0.1(3) . . . . ?
C8 Zr1 C3 C4 44.7(6) . . . . ?
C7 Zr1 C3 C4 77.5(3) . . . . ?
C2 Zr1 C3 C4 -115.5(3) . . . . ?
C1 Zr1 C3 C4 -78.8(3) . . . . ?
Br2 Zr1 C3 C4 143.2(2) . . . . ?
Br1 Zr1 C3 C4 -127.1(2) . . . . ?
C2 C3 C4 C5 0.2(4) . . . . ?
Zr1 C3 C4 C5 66.3(3) . . . . ?
C2 C3 C4 Zr1 -66.1(3) . . . . ?
C11 Zr1 C4 C3 -127.7(3) . . . . ?
C10 Zr1 C4 C3 -159.2(3) . . . . ?
C5 Zr1 C4 C3 113.8(3) . . . . ?
C9 Zr1 C4 C3 -179.9(2) . . . . ?
C8 Zr1 C4 C3 -160.9(3) . . . . ?
C7 Zr1 C4 C3 -124.5(3) . . . . ?
C2 Zr1 C4 C3 36.5(2) . . . . ?
C1 Zr1 C4 C3 76.6(2) . . . . ?
Br2 Zr1 C4 C3 -37.6(2) . . . . ?
Br1 Zr1 C4 C3 76.8(3) . . . . ?
C11 Zr1 C4 C5 118.5(3) . . . . ?
C10 Zr1 C4 C5 86.9(3) . . . . ?
C9 Zr1 C4 C5 66.3(3) . . . . ?
C8 Zr1 C4 C5 85.3(3) . . . . ?
C3 Zr1 C4 C5 -113.8(3) . . . . ?
C7 Zr1 C4 C5 121.7(3) . . . . ?
C2 Zr1 C4 C5 -77.3(3) . . . . ?
C1 Zr1 C4 C5 -37.2(2) . . . . ?
Br2 Zr1 C4 C5 -151.4(2) . . . . ?
Br1 Zr1 C4 C5 -37.0(3) . . . . ?
C2 C1 C5 C4 -1.8(4) . . . . ?
Sn1 C1 C5 C4 176.1(3) . . . . ?
Zr1 C1 C5 C4 -67.0(3) . . . . ?
C2 C1 C5 Zr1 65.2(3) . . . . ?
Sn1 C1 C5 Zr1 -117.0(3) . . . . ?
C3 C4 C5 C1 1.0(4) . . . . ?
Zr1 C4 C5 C1 68.2(3) . . . . ?
C3 C4 C5 Zr1 -67.2(3) . . . . ?
C11 Zr1 C5 C1 -178.1(2) . . . . ?
C10 Zr1 C5 C1 160.6(3) . . . . ?
C9 Zr1 C5 C1 129.2(2) . . . . ?
C4 Zr1 C5 C1 -114.6(4) . . . . ?
C8 Zr1 C5 C1 127.2(3) . . . . ?
C3 Zr1 C5 C1 -76.9(2) . . . . ?
C7 Zr1 C5 C1 165.0(3) . . . . ?
C2 Zr1 C5 C1 -36.8(2) . . . . ?
Br2 Zr1 C5 C1 -75.2(2) . . . . ?
Br1 Zr1 C5 C1 39.1(2) . . . . ?
C11 Zr1 C5 C4 -63.5(3) . . . . ?
C10 Zr1 C5 C4 -84.8(3) . . . . ?
C9 Zr1 C5 C4 -116.2(3) . . . . ?
C8 Zr1 C5 C4 -118.2(3) . . . . ?
C3 Zr1 C5 C4 37.7(2) . . . . ?
C7 Zr1 C5 C4 -80.4(3) . . . . ?
C2 Zr1 C5 C4 77.8(3) . . . . ?
C1 Zr1 C5 C4 114.6(4) . . . . ?
Br2 Zr1 C5 C4 39.4(3) . . . . ?
Br1 Zr1 C5 C4 153.7(2) . . . . ?
C11 Zr1 C7 C8 -115.7(5) . . . . ?
C10 Zr1 C7 C8 -78.5(3) . . . . ?
C5 Zr1 C7 C8 -83.7(4) . . . . ?
C9 Zr1 C7 C8 -37.6(3) . . . . ?
C4 Zr1 C7 C8 -121.6(3) . . . . ?
C3 Zr1 C7 C8 -158.7(3) . . . . ?
C2 Zr1 C7 C8 177.9(4) . . . . ?
C1 Zr1 C7 C8 -58.5(6) . . . . ?
Br2 Zr1 C7 C8 136.0(3) . . . . ?
Br1 Zr1 C7 C8 43.1(3) . . . . ?
C10 Zr1 C7 C11 37.2(3) . . . . ?
C5 Zr1 C7 C11 32.0(5) . . . . ?
C9 Zr1 C7 C11 78.1(3) . . . . ?
C4 Zr1 C7 C11 -5.9(4) . . . . ?
C8 Zr1 C7 C11 115.7(5) . . . . ?
C3 Zr1 C7 C11 -43.0(4) . . . . ?
C2 Zr1 C7 C11 -66.4(6) . . . . ?
C1 Zr1 C7 C11 57.2(7) . . . . ?
Br2 Zr1 C7 C11 -108.3(3) . . . . ?
Br1 Zr1 C7 C11 158.8(3) . . . . ?
C11 C7 C8 C9 1.2(6) . . . . ?
Zr1 C7 C8 C9 65.2(3) . . . . ?
C11 C7 C8 Zr1 -64.0(3) . . . . ?
C11 Zr1 C8 C7 37.0(3) . . . . ?
C10 Zr1 C8 C7 77.6(3) . . . . ?
C5 Zr1 C8 C7 118.8(3) . . . . ?
C9 Zr1 C8 C7 115.3(4) . . . . ?
C4 Zr1 C8 C7 79.5(4) . . . . ?
C3 Zr1 C8 C7 49.4(7) . . . . ?
C2 Zr1 C8 C7 -177.4(5) . . . . ?
C1 Zr1 C8 C7 156.5(3) . . . . ?
Br2 Zr1 C8 C7 -44.6(3) . . . . ?
Br1 Zr1 C8 C7 -137.7(3) . . . . ?
C11 Zr1 C8 C9 -78.3(3) . . . . ?
C10 Zr1 C8 C9 -37.7(3) . . . . ?
C5 Zr1 C8 C9 3.5(4) . . . . ?
C4 Zr1 C8 C9 -35.8(4) . . . . ?
C3 Zr1 C8 C9 -65.8(7) . . . . ?
C7 Zr1 C8 C9 -115.3(4) . . . . ?
C2 Zr1 C8 C9 67.3(7) . . . . ?
C1 Zr1 C8 C9 41.2(4) . . . . ?
Br2 Zr1 C8 C9 -159.9(3) . . . . ?
Br1 Zr1 C8 C9 107.0(3) . . . . ?
C7 C8 C9 C10 0.1(5) . . . . ?
Zr1 C8 C9 C10 66.5(3) . . . . ?
C7 C8 C9 Zr1 -66.4(4) . . . . ?
C11 Zr1 C9 C10 -36.9(3) . . . . ?
C5 Zr1 C9 C10 69.2(3) . . . . ?
C4 Zr1 C9 C10 39.1(3) . . . . ?
C8 Zr1 C9 C10 -113.8(5) . . . . ?
C3 Zr1 C9 C10 39.0(4) . . . . ?
C7 Zr1 C9 C10 -77.5(3) . . . . ?
C2 Zr1 C9 C10 86.8(3) . . . . ?
C1 Zr1 C9 C10 95.4(3) . . . . ?
Br2 Zr1 C9 C10 -86.3(3) . . . . ?
Br1 Zr1 C9 C10 175.7(3) . . . . ?
C11 Zr1 C9 C8 76.9(4) . . . . ?
C10 Zr1 C9 C8 113.8(5) . . . . ?
C5 Zr1 C9 C8 -176.9(3) . . . . ?
C4 Zr1 C9 C8 152.9(3) . . . . ?
C3 Zr1 C9 C8 152.9(3) . . . . ?
C7 Zr1 C9 C8 36.3(3) . . . . ?
C2 Zr1 C9 C8 -159.4(3) . . . . ?
C1 Zr1 C9 C8 -150.8(3) . . . . ?
Br2 Zr1 C9 C8 27.5(4) . . . . ?
Br1 Zr1 C9 C8 -70.4(3) . . . . ?
C8 C9 C10 C11 -1.3(5) . . . . ?
Zr1 C9 C10 C11 65.9(3) . . . . ?
C8 C9 C10 Zr1 -67.2(3) . . . . ?
C5 Zr1 C10 C11 138.7(3) . . . . ?
C9 Zr1 C10 C11 -115.0(4) . . . . ?
C4 Zr1 C10 C11 104.5(3) . . . . ?
C8 Zr1 C10 C11 -77.1(4) . . . . ?
C3 Zr1 C10 C11 92.8(3) . . . . ?
C7 Zr1 C10 C11 -37.3(3) . . . . ?
C2 Zr1 C10 C11 120.7(3) . . . . ?
C1 Zr1 C10 C11 149.5(3) . . . . ?
Br2 Zr1 C10 C11 4.9(3) . . . . ?
Br1 Zr1 C10 C11 -120.2(3) . . . . ?
C11 Zr1 C10 C9 115.0(4) . . . . ?
C5 Zr1 C10 C9 -106.3(3) . . . . ?
C4 Zr1 C10 C9 -140.5(3) . . . . ?
C8 Zr1 C10 C9 38.0(3) . . . . ?
C3 Zr1 C10 C9 -152.1(3) . . . . ?
C7 Zr1 C10 C9 77.8(4) . . . . ?
C2 Zr1 C10 C9 -124.3(3) . . . . ?
C1 Zr1 C10 C9 -95.4(3) . . . . ?
Br2 Zr1 C10 C9 119.9(3) . . . . ?
Br1 Zr1 C10 C9 -5.1(3) . . . . ?
C9 C10 C11 C7 2.0(5) . . . . ?
Zr1 C10 C11 C7 68.2(3) . . . . ?
C9 C10 C11 Zr1 -66.2(3) . . . . ?
C8 C7 C11 C10 -2.0(5) . . . . ?
Zr1 C7 C11 C10 -67.2(3) . . . . ?
C8 C7 C11 Zr1 65.2(4) . . . . ?
C5 Zr1 C11 C10 -41.0(3) . . . . ?
C9 Zr1 C11 C10 37.3(3) . . . . ?
C4 Zr1 C11 C10 -70.4(3) . . . . ?
C8 Zr1 C11 C10 78.5(4) . . . . ?
C3 Zr1 C11 C10 -96.9(3) . . . . ?
C7 Zr1 C11 C10 114.8(5) . . . . ?
C2 Zr1 C11 C10 -89.5(3) . . . . ?
C1 Zr1 C11 C10 -42.5(4) . . . . ?
Br2 Zr1 C11 C10 -175.9(3) . . . . ?
Br1 Zr1 C11 C10 85.6(3) . . . . ?
C10 Zr1 C11 C7 -114.8(5) . . . . ?
C5 Zr1 C11 C7 -155.8(4) . . . . ?
C9 Zr1 C11 C7 -77.5(4) . . . . ?
C4 Zr1 C11 C7 174.8(4) . . . . ?
C8 Zr1 C11 C7 -36.3(4) . . . . ?
C3 Zr1 C11 C7 148.3(4) . . . . ?
C2 Zr1 C11 C7 155.7(3) . . . . ?
C1 Zr1 C11 C7 -157.2(3) . . . . ?
Br2 Zr1 C11 C7 69.3(4) . . . . ?
Br1 Zr1 C11 C7 -29.1(4) . . . . ?
C15 O1 C12 C13 -15.0(5) . . . . ?
O1 C12 C13 C14 34.2(5) . . . . ?
C12 C13 C14 C15 -40.0(5) . . . . ?
C12 O1 C15 C14 -10.9(5) . . . . ?
C13 C14 C15 O1 31.8(5) . . . . ?
